data_2229310
loop_
_publ_author_name
'Yang, Xiao-Hui'
'Zhou, Yong-Hong'
'Zhang, Meng'
'Hu, Li-Hong'

_publ_section_title
;
 3-Hydroxy-2-[(4-hydroxy-3,5-dimethoxyphenyl)(2-hydroxy-4,4-dimethyl-6-oxocyclohex-1-en-1-yl)methyl]-5,5-dimethylcyclohex-2-en-1-one
;
_journal_coeditor_code ZS2081
_journal_issue 2
_journal_name_full 'Acta Crystallographica Section E'
_journal_page_first o492
_journal_paper_doi 10.1107/S1600536811002698
_journal_volume 67
_journal_year 2011
_chemical_formula_iupac 'C25 H32 O7'
_chemical_formula_moiety 'C25 H32 O7'
_chemical_formula_sum 'C25 H32 O7'
_chemical_formula_weight 444.51
_chemical_name_common
;
4-[Bis(2-hydroxy-4,4-dimethyl-6-oxocyclohex-1-enyl)methyl]-
2,6-dimethoxyphenol
;
_chemical_name_systematic
;
3-Hydroxy-2-[(4-hydroxy-3,5-dimethoxyphenyl)(2-hydroxy-4,4-dimethyl-6-
oxocyclohex-1-en-1-yl)methyl]-5,5-dimethylcyclohex-2-en-1-one
;
_space_group_IT_number 2
_symmetry_cell_setting triclinic
_symmetry_space_group_name_Hall '-P 1'
_symmetry_space_group_name_H-M 'P -1'
_atom_sites_solution_hydrogens geom
_atom_sites_solution_primary direct
_atom_sites_solution_secondary difmap
_audit_creation_method SHELXL-97
_cell_angle_alpha 100.82(3)
_cell_angle_beta 109.04(3)
_cell_angle_gamma 104.16(3)
_cell_formula_units_Z 2
_cell_length_a 9.1620(18)
_cell_length_b 10.979(2)
_cell_length_c 13.120(3)
_cell_measurement_reflns_used 25
_cell_measurement_temperature 293(2)
_cell_measurement_theta_max 14
_cell_measurement_theta_min 8
_cell_volume 1157.0(6)
_computing_cell_refinement 'CAD-4 EXPRESS (Enraf--Nonius, 1994)'
_computing_data_collection 'CAD-4 EXPRESS (Enraf--Nonius, 1994)'
_computing_data_reduction 'XCAD4 (Harms & Wocadlo, 1996)'
_computing_molecular_graphics 'SHELXTL (Sheldrick, 2008)'
_computing_publication_material 'SHELXTL (Sheldrick, 2008)'
_computing_structure_refinement 'SHELXL97 (Sheldrick, 2008)'
_computing_structure_solution 'SHELXS97 (Sheldrick, 2008)'
_diffrn_ambient_temperature 293(2)
_diffrn_measured_fraction_theta_full 1.000
_diffrn_measured_fraction_theta_max 1.000
_diffrn_measurement_device_type 'Enraf--Nonius CAD-4'
_diffrn_measurement_method \w/-2\q
_diffrn_radiation_monochromator graphite
_diffrn_radiation_source 'fine-focus sealed tube'
_diffrn_radiation_type MoK\a
_diffrn_radiation_wavelength 0.71073
_diffrn_reflns_av_R_equivalents 0.0231
_diffrn_reflns_av_sigmaI/netI 0.0502
_diffrn_reflns_limit_h_max 11
_diffrn_reflns_limit_h_min 0
_diffrn_reflns_limit_k_max 12
_diffrn_reflns_limit_k_min -13
_diffrn_reflns_limit_l_max 14
_diffrn_reflns_limit_l_min -15
_diffrn_reflns_number 4515
_diffrn_reflns_theta_full 25.37
_diffrn_reflns_theta_max 25.37
_diffrn_reflns_theta_min 1.72
_diffrn_standards_decay_% 1
_diffrn_standards_interval_count 200
_diffrn_standards_interval_time 120
_diffrn_standards_number 3
_exptl_absorpt_coefficient_mu 0.092
_exptl_absorpt_correction_T_max 0.9817
_exptl_absorpt_correction_T_min 0.9728
_exptl_absorpt_correction_type psi-scan
_exptl_absorpt_process_details
;
(North <i>et al.</i>, 1968)
;
_exptl_crystal_colour colourless
_exptl_crystal_density_diffrn 1.276
_exptl_crystal_density_method 'not measured'
_exptl_crystal_description block
_exptl_crystal_F_000 476
_exptl_crystal_size_max 0.30
_exptl_crystal_size_mid 0.20
_exptl_crystal_size_min 0.20
_refine_diff_density_max 0.164
_refine_diff_density_min -0.300
_refine_ls_extinction_method none
_refine_ls_goodness_of_fit_ref 1.003
_refine_ls_hydrogen_treatment constr
_refine_ls_matrix_type full
_refine_ls_number_parameters 289
_refine_ls_number_reflns 4230
_refine_ls_number_restraints 0
_refine_ls_restrained_S_all 1.003
_refine_ls_R_factor_all 0.1016
_refine_ls_R_factor_gt 0.0589
_refine_ls_shift/su_max 0.000
_refine_ls_shift/su_mean 0.000
_refine_ls_structure_factor_coef Fsqd
_refine_ls_weighting_details 'calc w=1/[\s^2^(Fo^2^)+(0.10P)^2^+0.180P] where P=(Fo^2^+2Fc^2^)/3'
_refine_ls_weighting_scheme calc
_refine_ls_wR_factor_gt 0.1547
_refine_ls_wR_factor_ref 0.1842
_reflns_number_gt 2652
_reflns_number_total 4230
_reflns_threshold_expression I>2\s(I)
_cod_data_source_file zs2081.cif
_cod_data_source_block I
_cod_database_code 2229310
_cod_database_fobs_code 2229310

loop_
_symmetry_equiv_pos_as_xyz
'x, y, z'
'-x, -y, -z'

loop_
_atom_site_type_symbol
_atom_site_label
_atom_site_fract_x
_atom_site_fract_y
_atom_site_fract_z
_atom_site_U_iso_or_equiv
_atom_site_adp_type
_atom_site_calc_flag
_atom_site_refinement_flags
_atom_site_occupancy
_atom_site_disorder_assembly
_atom_site_disorder_group
C C1 0.3616(3) 0.2008(3) 0.8305(2) 0.0423(7) Uani d . 1 . .
H H1A 0.4668 0.2361 0.8339 0.051 Uiso calc R 1 . .
O O1 0.1583(3) 0.0314(2) 0.98624(19) 0.0696(7) Uani d . 1 . .
H H1B 0.2420 0.0296 1.0380 0.084 Uiso d R 1 . .
C C2 0.3382(3) 0.1413(3) 0.9100(2) 0.0454(7) Uani d . 1 . .
O O2 -0.0996(3) 0.0423(2) 0.82596(19) 0.0702(7) Uani d . 1 . .
O O3 0.4598(3) 0.1312(2) 0.99870(18) 0.0603(6) Uani d . 1 . .
C C3 0.1799(4) 0.0880(3) 0.9058(2) 0.0486(7) Uani d . 1 . .
O O4 0.1863(2) 0.1972(2) 0.42127(16) 0.0618(6) Uani d . 1 . .
C C4 0.0503(3) 0.0955(3) 0.8216(2) 0.0490(7) Uani d . 1 . .
O O5 0.0426(2) 0.4150(2) 0.69521(17) 0.0542(6) Uani d . 1 . .
H H5B 0.1400 0.4341 0.7342 0.081 Uiso calc R 1 . .
C C5 0.0728(3) 0.1532(3) 0.7405(2) 0.0464(7) Uani d . 1 . .
H H5A -0.0172 0.1550 0.6823 0.056 Uiso calc R 1 . .
O O6 0.3409(2) 0.49561(19) 0.84537(16) 0.0516(5) Uani d . 1 . .
C C6 0.2298(3) 0.2087(2) 0.7456(2) 0.0383(6) Uani d . 1 . .
O O7 0.4945(2) 0.3343(2) 0.55456(17) 0.0652(7) Uani d . 1 . .
H H7D 0.3958 0.2967 0.5204 0.098 Uiso calc R 1 . .
C C7 0.6237(4) 0.1861(4) 1.0097(3) 0.0652(9) Uani d . 1 . .
H H7A 0.6968 0.1721 1.0744 0.098 Uiso calc R 1 . .
H H7B 0.6486 0.2787 1.0189 0.098 Uiso calc R 1 . .
H H7C 0.6362 0.1447 0.9433 0.098 Uiso calc R 1 . .
C C8 -0.2392(4) 0.0506(4) 0.7457(3) 0.0733(10) Uani d . 1 . .
H H8A -0.3340 0.0092 0.7586 0.110 Uiso calc R 1 . .
H H8B -0.2507 0.0070 0.6715 0.110 Uiso calc R 1 . .
H H8C -0.2284 0.1412 0.7521 0.110 Uiso calc R 1 . .
C C9 0.2629(3) 0.2702(2) 0.6556(2) 0.0363(6) Uani d . 1 . .
H H9A 0.2940 0.2056 0.6123 0.044 Uiso calc R 1 . .
C C10 0.1132(3) 0.2811(3) 0.5686(2) 0.0378(6) Uani d . 1 . .
C C11 0.0111(3) 0.3455(3) 0.5945(2) 0.0401(6) Uani d . 1 . .
C C12 -0.1474(3) 0.3377(3) 0.5066(3) 0.0500(7) Uani d . 1 . .
H H12A -0.1317 0.4185 0.4855 0.060 Uiso calc R 1 . .
H H12B -0.2283 0.3320 0.5398 0.060 Uiso calc R 1 . .
C C13 -0.2147(3) 0.2233(3) 0.4010(2) 0.0475(7) Uani d . 1 . .
C C14 -0.0754(3) 0.2221(3) 0.3619(2) 0.0578(8) Uani d . 1 . .
H H14A -0.1097 0.1414 0.3020 0.069 Uiso calc R 1 . .
H H14B -0.0545 0.2947 0.3306 0.069 Uiso calc R 1 . .
C C15 0.0812(3) 0.2323(3) 0.4535(2) 0.0461(7) Uani d . 1 . .
C C16 -0.3548(4) 0.2419(4) 0.3101(3) 0.0692(10) Uani d . 1 . .
H H16A -0.4423 0.2417 0.3352 0.104 Uiso calc R 1 . .
H H16B -0.3937 0.1715 0.2420 0.104 Uiso calc R 1 . .
H H16C -0.3166 0.3241 0.2961 0.104 Uiso calc R 1 . .
C C17 -0.2806(4) 0.0945(3) 0.4246(3) 0.0622(9) Uani d . 1 . .
H H17A -0.1942 0.0812 0.4818 0.093 Uiso calc R 1 . .
H H17B -0.3222 0.0231 0.3568 0.093 Uiso calc R 1 . .
H H17C -0.3670 0.0981 0.4500 0.093 Uiso calc R 1 . .
C C18 0.4135(3) 0.3933(3) 0.7051(2) 0.0374(6) Uani d . 1 . .
C C19 0.5225(3) 0.4114(3) 0.6525(2) 0.0460(7) Uani d . 1 . .
C C20 0.6797(3) 0.5237(3) 0.7034(3) 0.0550(8) Uani d . 1 . .
H H20A 0.6617 0.5971 0.6760 0.066 Uiso calc R 1 . .
H H20B 0.7593 0.4981 0.6785 0.066 Uiso calc R 1 . .
C C21 0.7493(3) 0.5682(3) 0.8309(2) 0.0505(7) Uani d . 1 . .
C C22 0.6138(3) 0.5941(3) 0.8669(2) 0.0510(7) Uani d . 1 . .
H H22A 0.6463 0.6024 0.9467 0.061 Uiso calc R 1 . .
H H22B 0.6044 0.6775 0.8566 0.061 Uiso calc R 1 . .
C C23 0.4487(3) 0.4906(3) 0.8044(2) 0.0402(6) Uani d . 1 . .
C C24 0.8977(4) 0.6928(4) 0.8753(3) 0.0769(11) Uani d . 1 . .
H H24A 0.8658 0.7605 0.8463 0.115 Uiso calc R 1 . .
H H24B 0.9806 0.6748 0.8513 0.115 Uiso calc R 1 . .
H H24C 0.9400 0.7214 0.9562 0.115 Uiso calc R 1 . .
C C25 0.8023(4) 0.4613(4) 0.8764(3) 0.0732(10) Uani d . 1 . .
H H25A 0.7096 0.3828 0.8496 0.110 Uiso calc R 1 . .
H H25B 0.8466 0.4903 0.9573 0.110 Uiso calc R 1 . .
H H25C 0.8841 0.4436 0.8510 0.110 Uiso calc R 1 . .

loop_
_atom_site_aniso_label
_atom_site_aniso_U_11
_atom_site_aniso_U_22
_atom_site_aniso_U_33
_atom_site_aniso_U_12
_atom_site_aniso_U_13
_atom_site_aniso_U_23
C1 0.0363(15) 0.0453(16) 0.0461(16) 0.0129(13) 0.0173(13) 0.0140(13)
O1 0.0773(16) 0.0842(17) 0.0682(15) 0.0278(13) 0.0394(13) 0.0476(13)
C2 0.0482(17) 0.0440(16) 0.0440(16) 0.0187(14) 0.0141(14) 0.0154(13)
O2 0.0490(13) 0.0912(17) 0.0726(15) 0.0050(12) 0.0324(12) 0.0372(13)
O3 0.0537(13) 0.0724(15) 0.0626(14) 0.0253(11) 0.0205(11) 0.0351(12)
C3 0.0553(19) 0.0460(17) 0.0496(17) 0.0118(14) 0.0282(15) 0.0180(14)
O4 0.0482(12) 0.0898(16) 0.0484(12) 0.0274(12) 0.0249(10) 0.0055(11)
C4 0.0447(17) 0.0519(17) 0.0526(17) 0.0092(14) 0.0266(15) 0.0154(14)
O5 0.0387(11) 0.0639(13) 0.0556(13) 0.0193(10) 0.0203(10) 0.0010(10)
C5 0.0372(15) 0.0557(17) 0.0460(16) 0.0108(13) 0.0181(13) 0.0168(14)
O6 0.0428(11) 0.0597(13) 0.0539(12) 0.0165(10) 0.0272(10) 0.0060(10)
C6 0.0364(15) 0.0387(14) 0.0409(15) 0.0111(12) 0.0186(12) 0.0097(12)
O7 0.0413(12) 0.0888(17) 0.0559(13) 0.0097(11) 0.0277(10) -0.0002(12)
C7 0.054(2) 0.087(2) 0.064(2) 0.0362(19) 0.0194(17) 0.0315(19)
C8 0.0450(19) 0.091(3) 0.083(3) 0.0118(18) 0.0328(19) 0.024(2)
C9 0.0324(14) 0.0422(15) 0.0387(14) 0.0162(12) 0.0174(12) 0.0099(12)
C10 0.0305(14) 0.0439(15) 0.0431(15) 0.0120(12) 0.0186(12) 0.0148(12)
C11 0.0322(14) 0.0437(15) 0.0466(16) 0.0117(12) 0.0189(12) 0.0127(13)
C12 0.0357(15) 0.0515(17) 0.0642(19) 0.0172(14) 0.0188(14) 0.0172(15)
C13 0.0354(15) 0.0573(18) 0.0494(17) 0.0161(14) 0.0132(13) 0.0192(14)
C14 0.0445(18) 0.085(2) 0.0428(17) 0.0208(17) 0.0160(14) 0.0188(16)
C15 0.0387(16) 0.0570(18) 0.0464(17) 0.0164(14) 0.0217(13) 0.0134(14)
C16 0.0461(19) 0.090(3) 0.068(2) 0.0229(18) 0.0134(17) 0.033(2)
C17 0.0524(19) 0.057(2) 0.062(2) 0.0079(16) 0.0129(16) 0.0144(16)
C18 0.0323(14) 0.0434(15) 0.0396(14) 0.0130(12) 0.0160(12) 0.0147(12)
C19 0.0359(15) 0.0565(18) 0.0455(16) 0.0131(13) 0.0198(13) 0.0107(14)
C20 0.0385(16) 0.0622(19) 0.064(2) 0.0071(14) 0.0298(15) 0.0131(15)
C21 0.0308(15) 0.0565(18) 0.0564(18) 0.0072(13) 0.0160(14) 0.0101(15)
C22 0.0400(16) 0.0530(18) 0.0504(17) 0.0098(14) 0.0152(14) 0.0057(14)
C23 0.0340(15) 0.0446(16) 0.0431(15) 0.0135(12) 0.0149(12) 0.0143(13)
C24 0.0440(19) 0.077(2) 0.086(3) -0.0034(17) 0.0236(18) 0.005(2)
C25 0.0425(19) 0.090(3) 0.085(3) 0.0297(18) 0.0168(18) 0.024(2)

loop_
_atom_type_symbol
_atom_type_description
_atom_type_scat_dispersion_real
_atom_type_scat_dispersion_imag
_atom_type_scat_source
C C 0.0033 0.0016 'International Tables Vol C Tables 4.2.6.8 and 6.1.1.4'
H H 0.0000 0.0000 'International Tables Vol C Tables 4.2.6.8 and 6.1.1.4'
O O 0.0106 0.0060 'International Tables Vol C Tables 4.2.6.8 and 6.1.1.4'

loop_
_geom_angle_atom_site_label_1
_geom_angle_atom_site_label_2
_geom_angle_atom_site_label_3
_geom_angle_site_symmetry_1
_geom_angle_site_symmetry_3
_geom_angle
_geom_angle_publ_flag
C2 C1 C6 . . 120.5(3) ?
C2 C1 H1A . . 119.7 ?
C6 C1 H1A . . 119.7 ?
C3 O1 H1B . . 118.7 ?
O3 C2 C1 . . 125.3(3) ?
O3 C2 C3 . . 114.6(2) ?
C1 C2 C3 . . 120.2(3) ?
C4 O2 C8 . . 118.6(2) ?
C2 O3 C7 . . 117.5(2) ?
O1 C3 C4 . . 121.2(3) ?
O1 C3 C2 . . 119.7(3) ?
C4 C3 C2 . . 119.1(2) ?
C3 C4 O2 . . 114.6(2) ?
C3 C4 C5 . . 121.0(3) ?
O2 C4 C5 . . 124.4(3) ?
C11 O5 H5B . . 109.5 ?
C4 C5 C6 . . 120.1(3) ?
C4 C5 H5A . . 119.9 ?
C6 C5 H5A . . 119.9 ?
C1 C6 C5 . . 119.0(2) ?
C1 C6 C9 . . 118.1(2) ?
C5 C6 C9 . . 122.7(2) ?
C19 O7 H7D . . 109.5 ?
O3 C7 H7A . . 109.5 ?
O3 C7 H7B . . 109.5 ?
H7A C7 H7B . . 109.5 ?
O3 C7 H7C . . 109.5 ?
H7A C7 H7C . . 109.5 ?
H7B C7 H7C . . 109.5 ?
O2 C8 H8A . . 109.5 ?
O2 C8 H8B . . 109.5 ?
H8A C8 H8B . . 109.5 ?
O2 C8 H8C . . 109.5 ?
H8A C8 H8C . . 109.5 ?
H8B C8 H8C . . 109.5 ?
C10 C9 C18 . . 115.0(2) ?
C10 C9 C6 . . 114.9(2) ?
C18 C9 C6 . . 113.0(2) ?
C10 C9 H9A . . 104.0 ?
C18 C9 H9A . . 104.0 ?
C6 C9 H9A . . 104.0 ?
C11 C10 C15 . . 116.8(2) ?
C11 C10 C9 . . 124.4(2) ?
C15 C10 C9 . . 118.6(2) ?
O5 C11 C10 . . 123.4(2) ?
O5 C11 C12 . . 114.6(2) ?
C10 C11 C12 . . 122.0(2) ?
C11 C12 C13 . . 114.9(2) ?
C11 C12 H12A . . 108.5 ?
C13 C12 H12A . . 108.5 ?
C11 C12 H12B . . 108.5 ?
C13 C12 H12B . . 108.5 ?
H12A C12 H12B . . 107.5 ?
C12 C13 C14 . . 107.1(2) ?
C12 C13 C17 . . 110.7(2) ?
C14 C13 C17 . . 111.1(3) ?
C12 C13 C16 . . 109.6(3) ?
C14 C13 C16 . . 110.1(2) ?
C17 C13 C16 . . 108.3(2) ?
C15 C14 C13 . . 114.1(2) ?
C15 C14 H14A . . 108.7 ?
C13 C14 H14A . . 108.7 ?
C15 C14 H14B . . 108.7 ?
C13 C14 H14B . . 108.7 ?
H14A C14 H14B . . 107.6 ?
O4 C15 C10 . . 121.5(3) ?
O4 C15 C14 . . 116.4(2) ?
C10 C15 C14 . . 122.1(2) ?
C13 C16 H16A . . 109.5 ?
C13 C16 H16B . . 109.5 ?
H16A C16 H16B . . 109.5 ?
C13 C16 H16C . . 109.5 ?
H16A C16 H16C . . 109.5 ?
H16B C16 H16C . . 109.5 ?
C13 C17 H17A . . 109.5 ?
C13 C17 H17B . . 109.5 ?
H17A C17 H17B . . 109.5 ?
C13 C17 H17C . . 109.5 ?
H17A C17 H17C . . 109.5 ?
H17B C17 H17C . . 109.5 ?
C19 C18 C23 . . 117.7(2) ?
C19 C18 C9 . . 119.8(2) ?
C23 C18 C9 . . 122.5(2) ?
O7 C19 C18 . . 122.9(3) ?
O7 C19 C20 . . 115.3(2) ?
C18 C19 C20 . . 121.8(3) ?
C19 C20 C21 . . 113.5(2) ?
C19 C20 H20A . . 108.9 ?
C21 C20 H20A . . 108.9 ?
C19 C20 H20B . . 108.9 ?
C21 C20 H20B . . 108.9 ?
H20A C20 H20B . . 107.7 ?
C20 C21 C25 . . 109.9(3) ?
C20 C21 C24 . . 109.9(3) ?
C25 C21 C24 . . 108.8(3) ?
C20 C21 C22 . . 107.2(2) ?
C25 C21 C22 . . 110.2(3) ?
C24 C21 C22 . . 110.8(3) ?
C23 C22 C21 . . 115.0(2) ?
C23 C22 H22A . . 108.5 ?
C21 C22 H22A . . 108.5 ?
C23 C22 H22B . . 108.5 ?
C21 C22 H22B . . 108.5 ?
H22A C22 H22B . . 107.5 ?
O6 C23 C18 . . 121.5(2) ?
O6 C23 C22 . . 116.7(2) ?
C18 C23 C22 . . 121.8(2) ?
C21 C24 H24A . . 109.5 ?
C21 C24 H24B . . 109.5 ?
H24A C24 H24B . . 109.5 ?
C21 C24 H24C . . 109.5 ?
H24A C24 H24C . . 109.5 ?
H24B C24 H24C . . 109.5 ?
C21 C25 H25A . . 109.5 ?
C21 C25 H25B . . 109.5 ?
H25A C25 H25B . . 109.5 ?
C21 C25 H25C . . 109.5 ?
H25A C25 H25C . . 109.5 ?
H25B C25 H25C . . 109.5 ?

loop_
_geom_bond_atom_site_label_1
_geom_bond_atom_site_label_2
_geom_bond_site_symmetry_2
_geom_bond_distance
_geom_bond_publ_flag
C1 C2 . 1.376(4) ?
C1 C6 . 1.384(4) ?
C1 H1A . 0.9300 ?
O1 C3 . 1.365(3) ?
O1 H1B . 0.8500 ?
C2 O3 . 1.368(3) ?
C2 C3 . 1.403(4) ?
O2 C4 . 1.379(3) ?
O2 C8 . 1.402(4) ?
O3 C7 . 1.422(4) ?
C3 C4 . 1.365(4) ?
O4 C15 . 1.280(3) ?
C4 C5 . 1.381(4) ?
O5 C11 . 1.295(3) ?
O5 H5B . 0.8200 ?
C5 C6 . 1.392(4) ?
C5 H5A . 0.9300 ?
O6 C23 . 1.276(3) ?
C6 C9 . 1.542(3) ?
O7 C19 . 1.305(3) ?
O7 H7D . 0.8200 ?
C7 H7A . 0.9600 ?
C7 H7B . 0.9600 ?
C7 H7C . 0.9600 ?
C8 H8A . 0.9600 ?
C8 H8B . 0.9600 ?
C8 H8C . 0.9600 ?
C9 C10 . 1.519(3) ?
C9 C18 . 1.525(4) ?
C9 H9A . 0.9800 ?
C10 C11 . 1.389(4) ?
C10 C15 . 1.409(4) ?
C11 C12 . 1.503(4) ?
C12 C13 . 1.513(4) ?
C12 H12A . 0.9700 ?
C12 H12B . 0.9700 ?
C13 C14 . 1.525(4) ?
C13 C17 . 1.526(4) ?
C13 C16 . 1.527(4) ?
C14 C15 . 1.504(4) ?
C14 H14A . 0.9700 ?
C14 H14B . 0.9700 ?
C16 H16A . 0.9600 ?
C16 H16B . 0.9600 ?
C16 H16C . 0.9600 ?
C17 H17A . 0.9600 ?
C17 H17B . 0.9600 ?
C17 H17C . 0.9600 ?
C18 C19 . 1.385(4) ?
C18 C23 . 1.406(4) ?
C19 C20 . 1.495(4) ?
C20 C21 . 1.513(4) ?
C20 H20A . 0.9700 ?
C20 H20B . 0.9700 ?
C21 C25 . 1.523(4) ?
C21 C24 . 1.528(4) ?
C21 C22 . 1.533(4) ?
C22 C23 . 1.501(4) ?
C22 H22A . 0.9700 ?
C22 H22B . 0.9700 ?
C24 H24A . 0.9600 ?
C24 H24B . 0.9600 ?
C24 H24C . 0.9600 ?
C25 H25A . 0.9600 ?
C25 H25B . 0.9600 ?
C25 H25C . 0.9600 ?

loop_
_geom_hbond_atom_site_label_D
_geom_hbond_atom_site_label_H
_geom_hbond_atom_site_label_A
_geom_hbond_site_symmetry_A
_geom_hbond_distance_DH
_geom_hbond_distance_HA
_geom_hbond_distance_DA
_geom_hbond_angle_DHA
_geom_hbond_publ_flag
O1 H1B O3 . 0.85 2.30 2.649(4) 105 no
O5 H5B O6 . 0.82 1.80 2.604(3) 166 yes
O7 H7D O4 . 0.82 1.84 2.647(3) 168 yes
C9 H9A O4 . 0.98 2.35 2.825(3) 109 no
C9 H9A O7 . 0.98 2.45 2.865(4) 105 no

loop_
_geom_torsion_atom_site_label_1
_geom_torsion_atom_site_label_2
_geom_torsion_atom_site_label_3
_geom_torsion_atom_site_label_4
_geom_torsion_site_symmetry_1
_geom_torsion_site_symmetry_2
_geom_torsion_site_symmetry_3
_geom_torsion_site_symmetry_4
_geom_torsion
_geom_torsion_publ_flag
C6 C1 C2 O3 . . . . -178.3(2) ?
C6 C1 C2 C3 . . . . -0.1(4) ?
C1 C2 O3 C7 . . . . -0.3(4) ?
C3 C2 O3 C7 . . . . -178.5(3) ?
O3 C2 C3 O1 . . . . -0.4(4) ?
C1 C2 C3 O1 . . . . -178.7(3) ?
O3 C2 C3 C4 . . . . 178.7(3) ?
C1 C2 C3 C4 . . . . 0.4(4) ?
O1 C3 C4 O2 . . . . 0.1(4) ?
C2 C3 C4 O2 . . . . -179.0(3) ?
O1 C3 C4 C5 . . . . 179.8(3) ?
C2 C3 C4 C5 . . . . 0.7(4) ?
C8 O2 C4 C3 . . . . 177.3(3) ?
C8 O2 C4 C5 . . . . -2.4(5) ?
C3 C4 C5 C6 . . . . -2.1(5) ?
O2 C4 C5 C6 . . . . 177.6(3) ?
C2 C1 C6 C5 . . . . -1.2(4) ?
C2 C1 C6 C9 . . . . -176.9(2) ?
C4 C5 C6 C1 . . . . 2.3(4) ?
C4 C5 C6 C9 . . . . 177.8(2) ?
C1 C6 C9 C10 . . . . -177.2(2) ?
C5 C6 C9 C10 . . . . 7.2(4) ?
C1 C6 C9 C18 . . . . -42.5(3) ?
C5 C6 C9 C18 . . . . 142.0(3) ?
C18 C9 C10 C11 . . . . -77.8(3) ?
C6 C9 C10 C11 . . . . 56.1(3) ?
C18 C9 C10 C15 . . . . 96.9(3) ?
C6 C9 C10 C15 . . . . -129.2(3) ?
C15 C10 C11 O5 . . . . -167.2(2) ?
C9 C10 C11 O5 . . . . 7.6(4) ?
C15 C10 C11 C12 . . . . 13.6(4) ?
C9 C10 C11 C12 . . . . -171.5(2) ?
O5 C11 C12 C13 . . . . -159.7(2) ?
C10 C11 C12 C13 . . . . 19.5(4) ?
C11 C12 C13 C14 . . . . -49.1(3) ?
C11 C12 C13 C17 . . . . 72.1(3) ?
C11 C12 C13 C16 . . . . -168.6(2) ?
C12 C13 C14 C15 . . . . 48.9(3) ?
C17 C13 C14 C15 . . . . -72.1(3) ?
C16 C13 C14 C15 . . . . 168.0(3) ?
C11 C10 C15 O4 . . . . 164.9(3) ?
C9 C10 C15 O4 . . . . -10.3(4) ?
C11 C10 C15 C14 . . . . -13.4(4) ?
C9 C10 C15 C14 . . . . 171.4(3) ?
C13 C14 C15 O4 . . . . 162.0(3) ?
C13 C14 C15 C10 . . . . -19.6(4) ?
C10 C9 C18 C19 . . . . -88.5(3) ?
C6 C9 C18 C19 . . . . 136.8(3) ?
C10 C9 C18 C23 . . . . 92.3(3) ?
C6 C9 C18 C23 . . . . -42.5(3) ?
C23 C18 C19 O7 . . . . -173.2(3) ?
C9 C18 C19 O7 . . . . 7.5(4) ?
C23 C18 C19 C20 . . . . 5.2(4) ?
C9 C18 C19 C20 . . . . -174.1(2) ?
O7 C19 C20 C21 . . . . -151.3(3) ?
C18 C19 C20 C21 . . . . 30.2(4) ?
C19 C20 C21 C25 . . . . 67.0(3) ?
C19 C20 C21 C24 . . . . -173.3(3) ?
C19 C20 C21 C22 . . . . -52.8(3) ?
C20 C21 C22 C23 . . . . 45.0(3) ?
C25 C21 C22 C23 . . . . -74.6(3) ?
C24 C21 C22 C23 . . . . 164.9(3) ?
C19 C18 C23 O6 . . . . 165.7(2) ?
C9 C18 C23 O6 . . . . -15.1(4) ?
C19 C18 C23 C22 . . . . -13.8(4) ?
C9 C18 C23 C22 . . . . 165.5(2) ?
C21 C22 C23 O6 . . . . 167.3(2) ?
C21 C22 C23 C18 . . . . -13.2(4) ?

loop_
_cod_related_entry_id
_cod_related_entry_database
_cod_related_entry_code
1 ChemSpider 30656507
